data_7014106
loop_
_publ_author_name
'Dong, Ying'
'Lindoy, Leonard F.'
'Turner, Peter'
'Wei, Gang'

_publ_section_title
;
 Three-ring, branched cyclam derivatives and their interaction with
 nickel(II), copper(II), zinc(II) and cadmium(II).
;
_journal_issue 8
_journal_name_full 'Dalton transactions (Cambridge, England : 2003)'
_journal_page_first 1264
_journal_page_last 1270
_journal_paper_doi 10.1039/b401254m
_journal_year 2004
_chemical_formula_sum 'C39 H78 Cl6 N12 Ni3 O25'
_chemical_formula_weight 1503.96
_chemical_name_systematic
;
?
;
_space_group_IT_number 14
_symmetry_cell_setting monoclinic
_symmetry_Int_Tables_number 14
_symmetry_space_group_name_Hall '-P 2yn'
_symmetry_space_group_name_H-M 'P 1 21/n 1'
_atom_sites_solution_hydrogens geom
_atom_sites_solution_primary direct
_atom_sites_solution_secondary difmap
_audit_creation_method SHELXL-97
_cell_angle_alpha 90.00
_cell_angle_beta 109.400(8)
_cell_angle_gamma 90.00
_cell_formula_units_Z 4
_cell_length_a 20.797(3)
_cell_length_b 13.440(3)
_cell_length_c 22.316(4)
_cell_measurement_reflns_used 1020
_cell_measurement_temperature 100(2)
_cell_measurement_theta_max 17.025
_cell_measurement_theta_min 2.422
_cell_volume 5883.4(19)
_computing_cell_refinement 'SAINT (Bruker,1995)'
_computing_data_collection 'SMART-KAPPA (Bruker,1995)'
_computing_data_reduction 'SAINT and XPREP (Bruker 1995)'
_computing_molecular_graphics
;
teXsan for Windows (MSC, 1997), XSHELL (Bruker, 2000)
and WinGX (Farrugia, 1999)
;
_computing_structure_refinement 'SHELXL-97 (Sheldrick, 1997)'
_computing_structure_solution 'SIR97 (Altomare, et. al. 1997)'
_diffrn_ambient_temperature 100(2)
_diffrn_measured_fraction_theta_full 0.996
_diffrn_measured_fraction_theta_max 0.996
_diffrn_measurement_device_type 'Bruker Kappa with 4 chip CCD'
_diffrn_measurement_method \f
_diffrn_radiation_monochromator 'Double Diamond 111'
_diffrn_radiation_source 'Argonne National Lab, APS, ChemMatCARS'
_diffrn_radiation_type synchrotron
_diffrn_radiation_wavelength 0.56356
_diffrn_reflns_av_R_equivalents 0.0901
_diffrn_reflns_av_sigmaI/netI 0.0370
_diffrn_reflns_limit_h_max 27
_diffrn_reflns_limit_h_min -27
_diffrn_reflns_limit_k_max 17
_diffrn_reflns_limit_k_min -17
_diffrn_reflns_limit_l_max 29
_diffrn_reflns_limit_l_min -29
_diffrn_reflns_number 393078
_diffrn_reflns_theta_full 22.06
_diffrn_reflns_theta_max 22.06
_diffrn_reflns_theta_min 0.92
_diffrn_standards_decay_% 31.0
_diffrn_standards_number 1019
_exptl_absorpt_coefficient_mu 0.688
_exptl_absorpt_correction_T_max 1.000
_exptl_absorpt_correction_T_min 0.333
_exptl_absorpt_correction_type empirical
_exptl_absorpt_process_details 'SADABS (Sheldrick, 1996)'
_exptl_crystal_colour orange
_exptl_crystal_density_diffrn 1.698
_exptl_crystal_density_method 'not measured'
_exptl_crystal_description plate
_exptl_crystal_F_000 3128
_exptl_crystal_size_max 0.100
_exptl_crystal_size_mid 0.090
_exptl_crystal_size_min 0.016
_refine_diff_density_max 1.895
_refine_diff_density_min -1.862
_refine_diff_density_rms 0.212
_refine_ls_extinction_coef 0.0073(15)
_refine_ls_extinction_expression Fc^*^=kFc[1+0.001xFc^2^\l^3^/sin(2\q)]^-1/4^
_refine_ls_extinction_method SHELXL
_refine_ls_goodness_of_fit_ref 1.639
_refine_ls_hydrogen_treatment mixed
_refine_ls_matrix_type full
_refine_ls_number_parameters 697
_refine_ls_number_reflns 14513
_refine_ls_number_restraints 259
_refine_ls_restrained_S_all 1.631
_refine_ls_R_factor_all 0.1731
_refine_ls_R_factor_gt 0.1446
_refine_ls_shift/su_max 0.112
_refine_ls_shift/su_mean 0.011
_refine_ls_structure_factor_coef Fsqd
_refine_ls_weighting_details 'calc w=1/[\s^2^(Fo^2^)+(0.2000P)^2^+0.0000P] where P=(Fo^2^+2Fc^2^)/3'
_refine_ls_weighting_scheme calc
_refine_ls_wR_factor_gt 0.4188
_refine_ls_wR_factor_ref 0.4341
_reflns_number_gt 9159
_reflns_number_total 14513
_reflns_threshold_expression >2sigma(I)
_cod_data_source_file b401254m.txt
_cod_data_source_block lfl39
_cod_original_cell_volume 5883.4(18)
_cod_original_sg_symbol_H-M 'P 21/n     '
_cod_database_code 7014106

loop_
_symmetry_equiv_pos_as_xyz
'x, y, z'
'-x+1/2, y+1/2, -z+1/2'
'-x, -y, -z'
'x-1/2, -y-1/2, z-1/2'

loop_
_atom_site_label
_atom_site_type_symbol
_atom_site_fract_x
_atom_site_fract_y
_atom_site_fract_z
_atom_site_U_iso_or_equiv
_atom_site_adp_type
_atom_site_occupancy
_atom_site_symmetry_multiplicity
_atom_site_calc_flag
_atom_site_refinement_flags
_atom_site_disorder_assembly
_atom_site_disorder_group
Ni1 Ni 0.12694(6) 0.24705(11) 0.61846(6) 0.0434(3) Uani 0.90 1 d P . .
Ni1B Ni 0.1302(7) 0.2706(10) 0.6009(6) 0.046(4) Uiso 0.10 1 d P . .
Ni2 Ni 0.62009(6) 0.22259(12) 0.76502(7) 0.0865(5) Uani 1 1 d . . .
Ni3 Ni 0.35394(9) -0.32244(9) 0.53815(6) 0.0517(4) Uani 0.90 1 d P . .
Ni3B Ni 0.3797(5) -0.2998(8) 0.5467(5) 0.032(2) Uiso 0.10 1 d P . .
C1 C 0.3089(3) 0.0757(5) 0.6778(3) 0.0440(14) Uani 1 1 d . . .
C2 C 0.3713(3) 0.1173(5) 0.7089(3) 0.0442(14) Uani 1 1 d . . .
H2A H 0.3737 0.1805 0.7286 0.053 Uiso 1 1 calc R . .
C3 C 0.4332(3) 0.0661(5) 0.7122(3) 0.0443(14) Uani 1 1 d . . .
C4 C 0.4282(3) -0.0265(5) 0.6859(3) 0.0462(15) Uani 1 1 d . . .
H4A H 0.4689 -0.0621 0.6899 0.055 Uiso 1 1 calc R . .
C5 C 0.3658(4) -0.0706(5) 0.6536(3) 0.0476(15) Uani 1 1 d . . .
C6 C 0.3062(3) -0.0192(5) 0.6511(3) 0.0433(14) Uani 1 1 d . . .
H6A H 0.2631 -0.0494 0.6310 0.052 Uiso 1 1 calc R . .
C7 C 0.2438(3) 0.1303(6) 0.6744(3) 0.0468(15) Uani 1 1 d . . .
H7A H 0.2534 0.1737 0.7121 0.056 Uiso 1 1 calc R . .
H7B H 0.2095 0.0806 0.6765 0.056 Uiso 1 1 calc R . .
C8 C 0.5020(4) 0.1108(6) 0.7479(3) 0.0534(17) Uani 1 1 d . . .
H8A H 0.5350 0.0562 0.7649 0.064 Uiso 1 1 calc R . .
H8B H 0.4982 0.1488 0.7846 0.064 Uiso 1 1 calc R . .
C9 C 0.3615(4) -0.1730(5) 0.6258(3) 0.0482(15) Uani 1 1 d . . .
H9A H 0.3178 -0.2030 0.6251 0.058 Uiso 1 1 calc R . .
H9B H 0.3985 -0.2136 0.6549 0.058 Uiso 1 1 calc R . .
N1 N 0.2132(2) 0.1935(3) 0.6150(2) 0.0485(13) Uani 1 1 d D . .
N2 N 0.0855(3) 0.1326(6) 0.5626(4) 0.095(3) Uani 1 1 d D . .
H2 H 0.0603 0.1596 0.5235 0.115 Uiso 1 1 calc R . .
N3 N 0.0402(3) 0.3007(5) 0.6176(3) 0.076(2) Uani 1 1 d D . .
H3 H 0.0208 0.3301 0.5779 0.091 Uiso 1 1 calc R . .
N4 N 0.1631(3) 0.3603(5) 0.6699(3) 0.0697(19) Uani 1 1 d D . .
H4 H 0.1767 0.3381 0.7117 0.084 Uiso 1 1 calc R . .
C10 C 0.1986(3) 0.1340(5) 0.5553(3) 0.064(2) Uani 1 1 d D . .
H10A H 0.1877 0.1787 0.5180 0.077 Uiso 1 1 calc R . .
H10B H 0.2387 0.0932 0.5568 0.077 Uiso 1 1 calc R . .
C11 C 0.1398(4) 0.0697(6) 0.5510(4) 0.091(3) Uani 1 1 d D . .
H11A H 0.1538 0.0159 0.5831 0.109 Uiso 1 1 calc R . .
H11B H 0.1222 0.0388 0.5083 0.109 Uiso 1 1 calc R . .
C12 C 0.0383(8) 0.0635(11) 0.5805(9) 0.271(14) Uani 1 1 d D . .
H12A H 0.0203 0.0100 0.5489 0.325 Uiso 1 1 calc R . .
H12B H 0.0591 0.0346 0.6234 0.325 Uiso 1 1 calc R . .
C13 C -0.0126(6) 0.1400(10) 0.5783(7) 0.193(7) Uani 1 1 d D . .
H13A H -0.0544 0.1026 0.5761 0.231 Uiso 1 1 calc R . .
H13B H -0.0224 0.1721 0.5363 0.231 Uiso 1 1 calc R . .
C14 C -0.0097(6) 0.2240(9) 0.6233(7) 0.178(7) Uani 1 1 d D . .
H14A H -0.0554 0.2545 0.6133 0.214 Uiso 1 1 calc R . .
H14B H 0.0044 0.1985 0.6674 0.214 Uiso 1 1 calc R . .
C15 C 0.0498(4) 0.3827(7) 0.6654(5) 0.107(3) Uani 1 1 d D . .
H15A H 0.0094 0.4269 0.6538 0.129 Uiso 1 1 calc R . .
H15B H 0.0573 0.3552 0.7083 0.129 Uiso 1 1 calc R . .
C16 C 0.1073(4) 0.4346(7) 0.6635(5) 0.112(3) Uani 1 1 d D . .
H16A H 0.1218 0.4833 0.6988 0.134 Uiso 1 1 calc R . .
H16B H 0.0968 0.4710 0.6229 0.134 Uiso 1 1 calc R . .
C17 C 0.2224(4) 0.4173(6) 0.6633(5) 0.087(3) Uani 1 1 d D . .
H17A H 0.2081 0.4542 0.6226 0.104 Uiso 1 1 calc R . .
H17B H 0.2388 0.4659 0.6984 0.104 Uiso 1 1 calc R . .
C18 C 0.2753(4) 0.3498(5) 0.6650(4) 0.081(3) Uani 1 1 d D . .
H18A H 0.2874 0.3134 0.7058 0.097 Uiso 1 1 calc R . .
H18B H 0.3157 0.3898 0.6662 0.097 Uiso 1 1 calc R . .
C19 C 0.2644(3) 0.2742(5) 0.6134(3) 0.0531(17) Uani 1 1 d D . .
H19A H 0.3086 0.2424 0.6174 0.064 Uiso 1 1 calc R . .
H19B H 0.2480 0.3083 0.5718 0.064 Uiso 1 1 calc R . .
N5 N 0.5297(2) 0.1786(4) 0.7087(2) 0.0533(14) Uani 1 1 d D . .
N6 N 0.5740(4) 0.3442(6) 0.7739(5) 0.157(6) Uani 1 1 d D . .
H6 H 0.5842 0.3855 0.7448 0.188 Uiso 1 1 calc R . .
N7 N 0.7099(3) 0.2640(6) 0.8161(4) 0.173(7) Uani 1 1 d D . .
H7 H 0.7271 0.3015 0.7898 0.207 Uiso 1 1 calc R . .
N8 N 0.6681(3) 0.1019(6) 0.7558(4) 0.133(5) Uani 1 1 d D . .
H8 H 0.6559 0.0512 0.7783 0.160 Uiso 1 1 calc R . .
C20 C 0.4850(3) 0.2681(5) 0.6877(3) 0.065(2) Uani 1 1 d D . .
H20A H 0.4960 0.3033 0.6534 0.079 Uiso 1 1 calc R . .
H20B H 0.4365 0.2481 0.6716 0.079 Uiso 1 1 calc R . .
C21 C 0.4981(4) 0.3331(6) 0.7437(5) 0.124(5) Uani 1 1 d D . .
H21A H 0.4784 0.3033 0.7743 0.149 Uiso 1 1 calc R . .
H21B H 0.4768 0.3990 0.7307 0.149 Uiso 1 1 calc R . .
C22 C 0.5860(8) 0.4129(16) 0.8293(8) 0.271(14) Uani 1 1 d D . .
H22A H 0.5655 0.4795 0.8168 0.325 Uiso 1 1 calc R . .
H22B H 0.5705 0.3846 0.8632 0.325 Uiso 1 1 calc R . .
C23 C 0.6604(7) 0.4133(10) 0.8462(8) 0.193(7) Uani 1 1 d D . .
H23A H 0.6761 0.4666 0.8784 0.231 Uiso 1 1 calc R . .
H23B H 0.6689 0.4383 0.8078 0.231 Uiso 1 1 calc R . .
C24 C 0.7105(7) 0.3304(11) 0.8702(5) 0.178(7) Uani 1 1 d D . .
H24A H 0.7568 0.3581 0.8903 0.214 Uiso 1 1 calc R . .
H24B H 0.6983 0.2914 0.9025 0.214 Uiso 1 1 calc R . .
C25 C 0.7566(4) 0.1762(7) 0.8377(5) 0.107(3) Uani 1 1 d D . .
H25A H 0.8048 0.1978 0.8535 0.129 Uiso 1 1 calc R . .
H25B H 0.7463 0.1398 0.8720 0.129 Uiso 1 1 calc R . .
C26 C 0.7438(3) 0.1166(9) 0.7837(5) 0.112(3) Uani 1 1 d D . .
H26A H 0.7670 0.0516 0.7953 0.134 Uiso 1 1 calc R . .
H26B H 0.7612 0.1494 0.7524 0.134 Uiso 1 1 calc R . .
C27 C 0.6539(4) 0.0669(11) 0.6889(4) 0.167(9) Uani 1 1 d D . .
H27A H 0.6665 0.1194 0.6637 0.201 Uiso 1 1 calc R . .
H27B H 0.6814 0.0069 0.6885 0.201 Uiso 1 1 calc R . .
C28 C 0.5835(4) 0.0444(7) 0.6618(4) 0.111(4) Uani 1 1 d D . .
H28A H 0.5721 -0.0036 0.6904 0.134 Uiso 1 1 calc R . .
H28B H 0.5770 0.0094 0.6212 0.134 Uiso 1 1 calc R . .
C29 C 0.5322(4) 0.1264(6) 0.6487(3) 0.069(2) Uani 1 1 d D . .
H29A H 0.4866 0.0987 0.6255 0.083 Uiso 1 1 calc R . .
H29B H 0.5431 0.1761 0.6207 0.083 Uiso 1 1 calc R . .
N9 N 0.3662(3) -0.1819(4) 0.5597(2) 0.0558(15) Uani 1 1 d D . .
N10 N 0.4545(4) -0.3269(6) 0.5652(4) 0.136(4) Uani 1 1 d D . .
H10 H 0.4621 -0.3305 0.5265 0.164 Uiso 1 1 calc R . .
N11 N 0.3428(5) -0.4646(5) 0.5207(4) 0.136(4) Uani 1 1 d D . .
H11 H 0.3460 -0.4734 0.4804 0.164 Uiso 1 1 calc R . .
N12 N 0.2566(4) -0.3266(6) 0.5159(5) 0.154(6) Uani 1 1 d D . .
H12 H 0.2462 -0.3234 0.5533 0.185 Uiso 1 1 calc R . .
C30 C 0.4339(4) -0.1500(6) 0.5566(4) 0.087(3) Uani 1 1 d D . .
H30A H 0.4319 -0.1438 0.5118 0.105 Uiso 1 1 calc R . .
H30B H 0.4469 -0.0847 0.5777 0.105 Uiso 1 1 calc R . .
C31 C 0.4837(4) -0.2265(7) 0.5895(5) 0.122(6) Uani 1 1 d D . .
H31A H 0.4931 -0.2224 0.6359 0.147 Uiso 1 1 calc R . .
H31B H 0.5271 -0.2162 0.5810 0.147 Uiso 1 1 calc R . .
C32 C 0.5034(7) -0.4030(10) 0.6040(9) 0.278(14) Uani 1 1 d D . .
H32A H 0.5496 -0.3964 0.6008 0.334 Uiso 1 1 calc R . .
H32B H 0.5061 -0.4030 0.6491 0.334 Uiso 1 1 calc R . .
C33 C 0.4660(6) -0.4886(9) 0.5687(6) 0.154(6) Uani 1 1 d D . .
H33A H 0.4975 -0.5456 0.5834 0.185 Uiso 1 1 calc R . .
H33B H 0.4631 -0.4766 0.5241 0.185 Uiso 1 1 calc R . .
C34 C 0.3973(6) -0.5285(7) 0.5644(5) 0.150(8) Uani 1 1 d D . .
H34A H 0.3925 -0.5976 0.5482 0.180 Uiso 1 1 calc R . .
H34B H 0.3927 -0.5292 0.6071 0.180 Uiso 1 1 calc R . .
C35 C 0.2726(5) -0.4992(7) 0.5160(5) 0.154(6) Uani 1 1 d D . .
H35A H 0.2613 -0.5626 0.4922 0.185 Uiso 1 1 calc R . .
H35B H 0.2691 -0.5090 0.5588 0.185 Uiso 1 1 calc R . .
C36 C 0.2292(6) -0.4231(7) 0.4836(6) 0.278(14) Uani 1 1 d D . .
H36A H 0.1825 -0.4346 0.4845 0.334 Uiso 1 1 calc R . .
H36B H 0.2273 -0.4212 0.4387 0.334 Uiso 1 1 calc R . .
C37 C 0.2183(6) -0.2451(7) 0.4730(5) 0.232(17) Uani 1 1 d D . .
H37A H 0.2264 -0.2486 0.4317 0.278 Uiso 1 1 calc R . .
H37B H 0.1688 -0.2528 0.4649 0.278 Uiso 1 1 calc R . .
C38 C 0.2408(4) -0.1520(7) 0.5024(5) 0.120(5) Uani 1 1 d D . .
H38A H 0.2348 -0.1532 0.5446 0.144 Uiso 1 1 calc R . .
H38B H 0.2096 -0.1004 0.4770 0.144 Uiso 1 1 calc R . .
C39 C 0.3120(4) -0.1181(5) 0.5122(4) 0.081(3) Uani 1 1 d D . .
H39A H 0.3170 -0.0484 0.5274 0.097 Uiso 1 1 calc R . .
H39B H 0.3200 -0.1194 0.4709 0.097 Uiso 1 1 calc R . .
Cl1 Cl 0.12478(10) 0.10565(13) 0.77620(9) 0.0570(5) Uani 1 1 d D . .
O1 O 0.1354(3) 0.1912(3) 0.7464(2) 0.0650(15) Uani 1 1 d D . .
O2 O 0.1297(3) 0.0220(4) 0.7361(3) 0.084(2) Uani 1 1 d D . .
O3 O 0.0588(3) 0.0985(6) 0.7794(4) 0.119(3) Uani 1 1 d D . .
O4 O 0.1726(3) 0.0946(4) 0.8360(2) 0.0774(18) Uani 1 1 d D . .
Cl2 Cl 0.37727(15) 0.1760(2) 0.49947(11) 0.0871(8) Uani 1 1 d D . .
O5 O 0.3708(3) 0.1283(4) 0.5520(2) 0.0766(18) Uani 1 1 d D . .
O6 O 0.3207(4) 0.2471(6) 0.4782(4) 0.175(7) Uani 1 1 d D . .
O7 O 0.4355(4) 0.2355(5) 0.5133(3) 0.138(5) Uani 1 1 d D . .
O8 O 0.3735(4) 0.1108(5) 0.4507(3) 0.107(3) Uani 1 1 d D . .
Cl3 Cl 0.15058(18) 0.7668(2) 0.63511(14) 0.0918(9) Uani 1 1 d D . .
O9 O 0.1298(6) 0.8382(7) 0.5882(4) 0.219(8) Uani 1 1 d D . .
O10 O 0.2146(4) 0.8021(9) 0.6811(4) 0.161(5) Uani 1 1 d D . .
O11 O 0.1069(5) 0.7568(10) 0.6708(4) 0.222(10) Uani 1 1 d D . .
O12 O 0.1613(7) 0.6755(6) 0.6115(6) 0.229(9) Uani 1 1 d D . .
Cl4 Cl 0.5903(2) 0.1430(5) 0.9390(2) 0.162(2) Uani 1 1 d D . .
O13 O 0.5363(5) 0.0804(8) 0.9101(4) 0.179(6) Uani 1 1 d D . .
O14 O 0.6394(6) 0.1305(13) 0.9053(6) 0.47(3) Uani 1 1 d D . .
O15 O 0.5731(7) 0.2441(6) 0.9313(6) 0.209(5) Uani 1 1 d D . .
O16 O 0.6216(6) 0.1209(9) 1.0025(3) 0.209(5) Uani 1 1 d D . .
Cl5 Cl 0.64114(18) 0.3584(3) 0.62164(15) 0.1086(11) Uani 1 1 d D . .
O17 O 0.6428(5) 0.3433(7) 0.6833(3) 0.206(4) Uani 1 1 d D . .
O18 O 0.5692(3) 0.3550(9) 0.5815(4) 0.206(4) Uani 1 1 d D . .
O19 O 0.6712(6) 0.2813(6) 0.5980(5) 0.206(4) Uani 1 1 d D . .
O20 O 0.6685(5) 0.4491(6) 0.6137(4) 0.206(4) Uani 1 1 d D . .
Cl6 Cl 0.6343(2) -0.1922(4) 0.7802(2) 0.1322(16) Uani 1 1 d D . .
O21 O 0.6680(7) -0.1857(12) 0.7365(6) 0.36(2) Uani 1 1 d D . .
O22 O 0.6515(10) -0.1022(9) 0.8193(7) 0.312(11) Uani 1 1 d D . .
O23 O 0.6573(7) -0.2699(10) 0.8237(6) 0.296(16) Uani 1 1 d D . .
O24 O 0.5644(4) -0.1974(14) 0.7515(7) 0.312(11) Uani 1 1 d D . .
O25 O 0.5452(6) -0.0985(11) 0.9951(5) 0.167(5) Uani 1 1 d . . .

loop_
_atom_site_aniso_label
_atom_site_aniso_U_11
_atom_site_aniso_U_22
_atom_site_aniso_U_33
_atom_site_aniso_U_23
_atom_site_aniso_U_13
_atom_site_aniso_U_12
Ni1 0.0391(6) 0.0531(7) 0.0343(6) -0.0116(5) 0.0071(4) 0.0011(5)
Ni2 0.0473(6) 0.0953(10) 0.0919(10) 0.0253(7) -0.0106(6) -0.0127(6)
Ni3 0.0706(9) 0.0429(6) 0.0552(7) 0.0031(5) 0.0392(7) 0.0080(6)
C1 0.049(3) 0.049(4) 0.040(3) 0.005(3) 0.022(3) 0.001(3)
C2 0.049(3) 0.051(4) 0.033(3) 0.004(3) 0.013(3) -0.003(3)
C3 0.045(3) 0.053(4) 0.035(3) 0.013(3) 0.014(3) 0.001(3)
C4 0.050(4) 0.047(4) 0.045(3) 0.019(3) 0.020(3) 0.004(3)
C5 0.066(4) 0.042(3) 0.041(3) 0.012(3) 0.027(3) -0.002(3)
C6 0.044(3) 0.042(3) 0.047(3) 0.006(3) 0.021(3) -0.007(3)
C7 0.044(3) 0.054(4) 0.044(3) -0.005(3) 0.016(3) -0.008(3)
C8 0.048(4) 0.060(4) 0.044(4) 0.015(3) 0.005(3) -0.002(3)
C9 0.059(4) 0.048(4) 0.046(4) 0.010(3) 0.029(3) 0.001(3)
N1 0.048(3) 0.051(3) 0.046(3) -0.006(3) 0.016(3) 0.004(3)
N2 0.063(5) 0.100(7) 0.109(7) -0.044(6) 0.010(5) -0.030(5)
N3 0.057(4) 0.118(7) 0.045(4) -0.015(4) 0.007(3) 0.020(4)
N4 0.079(5) 0.075(5) 0.056(4) -0.009(3) 0.024(4) 0.003(4)
C10 0.062(5) 0.075(5) 0.048(4) -0.013(4) 0.009(4) 0.016(4)
C11 0.098(8) 0.075(6) 0.079(7) -0.012(5) 0.000(6) -0.013(6)
C12 0.27(2) 0.167(16) 0.23(2) -0.057(15) -0.106(18) -0.002(16)
C13 0.190(15) 0.171(14) 0.163(13) -0.038(11) -0.014(11) 0.029(12)
C14 0.083(7) 0.27(2) 0.147(12) -0.065(13) -0.004(7) -0.005(9)
C15 0.087(5) 0.137(8) 0.093(6) -0.016(6) 0.025(5) 0.018(5)
C16 0.113(7) 0.131(8) 0.101(7) -0.008(6) 0.049(6) 0.004(6)
C17 0.119(9) 0.066(6) 0.090(7) 0.008(5) 0.055(7) -0.005(6)
C18 0.124(9) 0.050(5) 0.094(7) 0.002(5) 0.070(7) -0.001(5)
C19 0.052(4) 0.060(4) 0.053(4) 0.013(3) 0.026(3) 0.005(3)
N5 0.042(3) 0.067(4) 0.045(3) 0.006(3) 0.008(3) -0.005(3)
N6 0.163(14) 0.114(10) 0.227(19) -0.009(11) 0.111(14) -0.019(9)
N7 0.088(8) 0.215(18) 0.156(14) 0.045(12) -0.039(9) 0.002(9)
N8 0.095(8) 0.162(13) 0.130(10) 0.012(9) 0.020(7) -0.023(8)
C20 0.057(4) 0.069(5) 0.060(5) 0.013(4) 0.006(4) -0.016(4)
C21 0.130(12) 0.073(7) 0.183(16) -0.031(9) 0.069(12) -0.028(8)
C22 0.27(2) 0.167(16) 0.23(2) -0.057(15) -0.106(18) -0.002(16)
C23 0.190(15) 0.171(14) 0.163(13) -0.038(11) -0.014(11) 0.029(12)
C24 0.083(7) 0.27(2) 0.147(12) -0.065(13) -0.004(7) -0.005(9)
C25 0.087(5) 0.137(8) 0.093(6) -0.016(6) 0.025(5) 0.018(5)
C26 0.113(7) 0.131(8) 0.101(7) -0.008(6) 0.049(6) 0.004(6)
C27 0.089(10) 0.20(2) 0.23(2) 0.063(18) 0.083(13) -0.022(11)
C28 0.121(10) 0.109(10) 0.120(10) -0.018(8) 0.061(9) -0.013(8)
C29 0.070(5) 0.075(6) 0.072(5) 0.007(4) 0.037(5) -0.007(4)
N9 0.071(4) 0.061(4) 0.041(3) 0.005(3) 0.025(3) -0.007(3)
N10 0.246(12) 0.098(5) 0.100(6) -0.004(4) 0.105(7) 0.049(7)
N11 0.246(12) 0.098(5) 0.100(6) -0.004(4) 0.105(7) 0.049(7)
N12 0.149(12) 0.148(13) 0.169(14) -0.078(11) 0.059(11) -0.037(10)
C30 0.099(7) 0.113(9) 0.068(6) -0.010(6) 0.052(6) -0.037(7)
C31 0.105(9) 0.195(16) 0.102(10) 0.030(10) 0.079(9) 0.025(10)
C32 0.49(4) 0.21(2) 0.143(14) 0.042(14) 0.12(2) -0.11(2)
C33 0.309(19) 0.088(7) 0.110(8) 0.006(6) 0.131(11) -0.001(9)
C34 0.29(2) 0.098(9) 0.110(10) 0.026(8) 0.134(13) 0.100(13)
C35 0.309(19) 0.088(7) 0.110(8) 0.006(6) 0.131(11) -0.001(9)
C36 0.49(4) 0.21(2) 0.143(14) 0.042(14) 0.12(2) -0.11(2)
C37 0.37(4) 0.22(2) 0.088(11) -0.022(13) 0.043(17) -0.20(3)
C38 0.131(12) 0.125(12) 0.082(8) 0.000(8) 0.006(8) -0.011(9)
C39 0.130(9) 0.058(5) 0.057(5) 0.005(4) 0.034(6) -0.004(6)
Cl1 0.0727(12) 0.0542(10) 0.0541(10) -0.0039(8) 0.0343(9) -0.0002(9)
O1 0.073(4) 0.070(4) 0.056(3) 0.009(3) 0.027(3) 0.003(3)
O2 0.123(6) 0.067(4) 0.080(4) -0.024(3) 0.058(4) -0.020(4)
O3 0.120(6) 0.135(7) 0.142(8) 0.044(6) 0.097(6) 0.014(6)
O4 0.109(5) 0.060(4) 0.063(4) 0.012(3) 0.029(4) 0.004(3)
Cl2 0.110(2) 0.0940(18) 0.0539(12) 0.0204(12) 0.0234(13) 0.0120(16)
O5 0.084(4) 0.091(5) 0.069(4) 0.013(3) 0.044(3) 0.005(4)
O6 0.249(16) 0.167(11) 0.110(8) 0.020(7) 0.062(9) 0.135(11)
O7 0.249(14) 0.083(6) 0.147(9) 0.000(5) 0.153(10) -0.006(7)
O8 0.114(6) 0.107(6) 0.119(7) 0.026(5) 0.065(5) 0.049(5)
Cl3 0.115(2) 0.095(2) 0.0800(17) 0.0179(14) 0.0515(17) -0.0058(16)
O9 0.35(2) 0.211(15) 0.112(8) 0.068(10) 0.099(12) -0.056(14)
O10 0.137(10) 0.218(14) 0.134(9) -0.008(10) 0.052(8) -0.055(10)
O11 0.170(13) 0.41(3) 0.089(7) 0.082(11) 0.049(8) -0.058(14)
O12 0.25(2) 0.154(14) 0.30(2) -0.012(14) 0.118(19) 0.059(13)
Cl4 0.123(3) 0.209(6) 0.111(3) 0.016(3) -0.019(3) -0.036(3)
O13 0.184(12) 0.247(16) 0.085(7) -0.049(9) 0.014(7) -0.045(12)
O14 0.37(4) 0.85(9) 0.24(2) 0.28(4) 0.18(3) 0.37(5)
O15 0.213(11) 0.194(10) 0.142(8) 0.002(7) -0.043(8) -0.017(9)
O16 0.213(11) 0.194(10) 0.142(8) 0.002(7) -0.043(8) -0.017(9)
Cl5 0.102(2) 0.148(3) 0.0844(19) 0.015(2) 0.0429(17) -0.004(2)
O17 0.348(12) 0.183(7) 0.124(5) -0.027(5) 0.127(7) -0.111(7)
O18 0.348(12) 0.183(7) 0.124(5) -0.027(5) 0.127(7) -0.111(7)
O19 0.348(12) 0.183(7) 0.124(5) -0.027(5) 0.127(7) -0.111(7)
O20 0.348(12) 0.183(7) 0.124(5) -0.027(5) 0.127(7) -0.111(7)
Cl6 0.101(2) 0.206(5) 0.091(2) 0.030(3) 0.033(2) 0.037(3)
O21 0.37(3) 0.47(4) 0.40(3) 0.30(3) 0.32(3) 0.27(3)
O22 0.44(3) 0.34(3) 0.182(13) 0.085(15) 0.141(17) 0.08(2)
O23 0.36(3) 0.31(2) 0.32(2) 0.23(2) 0.25(2) 0.23(2)
O24 0.44(3) 0.34(3) 0.182(13) 0.085(15) 0.141(17) 0.08(2)
O25 0.161(10) 0.208(14) 0.096(7) 0.011(8) -0.006(7) -0.067(10)

loop_
_atom_type_symbol
_atom_type_description
_atom_type_scat_dispersion_real
_atom_type_scat_dispersion_imag
_atom_type_scat_source
C C 0.0015 0.0009 'International Tables Vol C Tables 4.2.6.8 and 6.1.1.4'
H H 0.0000 0.0000 'International Tables Vol C Tables 4.2.6.8 and 6.1.1.4'
Cl Cl 0.0998 0.0984 'International Tables Vol C Tables 4.2.6.8 and 6.1.1.4'
N N 0.0030 0.0019 'International Tables Vol C Tables 4.2.6.8 and 6.1.1.4'
Ni Ni 0.3147 0.7232 'International Tables Vol C Tables 4.2.6.8 and 6.1.1.4'
O O 0.0056 0.0036 'International Tables Vol C Tables 4.2.6.8 and 6.1.1.4'

loop_
_geom_angle_atom_site_label_1
_geom_angle_atom_site_label_2
_geom_angle_atom_site_label_3
_geom_angle
_geom_angle_site_symmetry_1
_geom_angle_site_symmetry_3
_geom_angle_publ_flag
Ni1B Ni1 N4 81.1(16) . . ?
Ni1B Ni1 N3 96.8(16) . . ?
N4 Ni1 N3 83.6(2) . . ?
Ni1B Ni1 N1 81.1(16) . . ?
N4 Ni1 N1 97.7(2) . . ?
N3 Ni1 N1 177.3(2) . . ?
Ni1B Ni1 N2 97.8(16) . . ?
N4 Ni1 N2 177.4(3) . . ?
N3 Ni1 N2 94.2(2) . . ?
N1 Ni1 N2 84.5(2) . . ?
Ni1 Ni1B N1 83.4(16) . . ?
N7 Ni2 N6 96.4(3) . . ?
N7 Ni2 N8 82.7(3) . . ?
N6 Ni2 N8 178.7(4) . . ?
N7 Ni2 N5 176.9(4) . . ?
N6 Ni2 N5 85.4(2) . . ?
N8 Ni2 N5 95.5(3) . . ?
Ni3B Ni3 N12 149.9(10) . . ?
Ni3B Ni3 N9 52.3(10) . . ?
N12 Ni3 N9 97.6(3) . . ?
Ni3B Ni3 N11 127.3(10) . . ?
N12 Ni3 N11 82.8(3) . . ?
N9 Ni3 N11 177.4(3) . . ?
Ni3B Ni3 N10 33.0(10) . . ?
N12 Ni3 N10 175.7(4) . . ?
N9 Ni3 N10 85.2(3) . . ?
N11 Ni3 N10 94.3(3) . . ?
Ni3 Ni3B C31 173.0(13) . . ?
Ni3 Ni3B C30 148.4(12) . . ?
C31 Ni3B C30 37.7(3) . . ?
C2 C1 C6 119.0(6) . . ?
C2 C1 C7 120.4(6) . . ?
C6 C1 C7 120.5(6) . . ?
C1 C2 C3 120.7(7) . . ?
C1 C2 H2A 119.7 . . ?
C3 C2 H2A 119.7 . . ?
C4 C3 C2 118.3(6) . . ?
C4 C3 C8 120.9(6) . . ?
C2 C3 C8 120.6(7) . . ?
C3 C4 C5 122.5(7) . . ?
C3 C4 H4A 118.8 . . ?
C5 C4 H4A 118.8 . . ?
C4 C5 C6 118.0(7) . . ?
C4 C5 C9 121.5(7) . . ?
C6 C5 C9 120.3(7) . . ?
C1 C6 C5 121.4(6) . . ?
C1 C6 H6A 119.3 . . ?
C5 C6 H6A 119.3 . . ?
C1 C7 N1 114.9(5) . . ?
C1 C7 H7A 108.5 . . ?
N1 C7 H7A 108.5 . . ?
C1 C7 H7B 108.5 . . ?
N1 C7 H7B 108.5 . . ?
H7A C7 H7B 107.5 . . ?
C3 C8 N5 114.3(5) . . ?
C3 C8 H8A 108.7 . . ?
N5 C8 H8A 108.7 . . ?
C3 C8 H8B 108.7 . . ?
N5 C8 H8B 108.7 . . ?
H8A C8 H8B 107.6 . . ?
C5 C9 N9 117.4(5) . . ?
C5 C9 H9A 107.9 . . ?
N9 C9 H9A 107.9 . . ?
C5 C9 H9B 107.9 . . ?
N9 C9 H9B 107.9 . . ?
H9A C9 H9B 107.2 . . ?
C10 N1 C7 112.2(5) . . ?
C10 N1 C19 107.2(4) . . ?
C7 N1 C19 108.8(5) . . ?
C10 N1 Ni1B 103.5(5) . . ?
C7 N1 Ni1B 122.0(5) . . ?
C19 N1 Ni1B 101.9(5) . . ?
C10 N1 Ni1 108.3(3) . . ?
C7 N1 Ni1 107.2(4) . . ?
C19 N1 Ni1 113.3(3) . . ?
Ni1B N1 Ni1 15.4(4) . . ?
C12 N2 C11 107.1(8) . . ?
C12 N2 Ni1 120.0(8) . . ?
C11 N2 Ni1 110.5(4) . . ?
C12 N2 H2 106.1 . . ?
C11 N2 H2 106.2 . . ?
Ni1 N2 H2 106.2 . . ?
C14 N3 C15 112.1(6) . . ?
C14 N3 Ni1 114.4(6) . . ?
C15 N3 Ni1 111.3(4) . . ?
C14 N3 H3 106.1 . . ?
C15 N3 H3 106.1 . . ?
Ni1 N3 H3 106.1 . . ?
C17 N4 C16 106.6(6) . . ?
C17 N4 Ni1 121.5(5) . . ?
C16 N4 Ni1 109.7(5) . . ?
C17 N4 H4 106.0 . . ?
C16 N4 H4 106.0 . . ?
Ni1 N4 H4 106.0 . . ?
C11 C10 N1 106.9(5) . . ?
C11 C10 H10A 110.3 . . ?
N1 C10 H10A 110.3 . . ?
C11 C10 H10B 110.3 . . ?
N1 C10 H10B 110.3 . . ?
H10A C10 H10B 108.6 . . ?
C10 C11 N2 108.3(5) . . ?
C10 C11 H11A 110.0 . . ?
N2 C11 H11A 110.0 . . ?
C10 C11 H11B 110.0 . . ?
N2 C11 H11B 110.0 . . ?
H11A C11 H11B 108.4 . . ?
C13 C12 N2 94.9(9) . . ?
C13 C12 H12A 112.8 . . ?
N2 C12 H12A 112.8 . . ?
C13 C12 H12B 112.7 . . ?
N2 C12 H12B 112.7 . . ?
H12A C12 H12B 110.2 . . ?
C12 C13 C14 129.6(10) . . ?
C12 C13 H13A 104.9 . . ?
C14 C13 H13A 104.9 . . ?
C12 C13 H13B 104.9 . . ?
C14 C13 H13B 104.9 . . ?
H13A C13 H13B 105.8 . . ?
N3 C14 C13 109.7(8) . . ?
N3 C14 H14A 109.7 . . ?
C13 C14 H14A 109.7 . . ?
N3 C14 H14B 109.7 . . ?
C13 C14 H14B 109.7 . . ?
H14A C14 H14B 108.2 . . ?
C16 C15 N3 104.9(6) . . ?
C16 C15 H15A 110.8 . . ?
N3 C15 H15A 110.8 . . ?
C16 C15 H15B 110.8 . . ?
N3 C15 H15B 110.8 . . ?
H15A C15 H15B 108.8 . . ?
C15 C16 N4 108.0(7) . . ?
C15 C16 H16A 110.1 . . ?
N4 C16 H16A 110.1 . . ?
C15 C16 H16B 110.1 . . ?
N4 C16 H16B 110.1 . . ?
H16A C16 H16B 108.4 . . ?
C18 C17 N4 109.1(6) . . ?
C18 C17 H17A 109.9 . . ?
N4 C17 H17A 109.9 . . ?
C18 C17 H17B 109.8 . . ?
N4 C17 H17B 109.8 . . ?
H17A C17 H17B 108.3 . . ?
C17 C18 C19 119.7(7) . . ?
C17 C18 H18A 107.4 . . ?
C19 C18 H18A 107.4 . . ?
C17 C18 H18B 107.4 . . ?
C19 C18 H18B 107.4 . . ?
H18A C18 H18B 106.9 . . ?
C18 C19 N1 113.1(4) . . ?
C18 C19 H19A 108.9 . . ?
N1 C19 H19A 109.0 . . ?
C18 C19 H19B 109.0 . . ?
N1 C19 H19B 109.0 . . ?
H19A C19 H19B 107.8 . . ?
C20 N5 C8 110.6(5) . . ?
C20 N5 C29 107.0(4) . . ?
C8 N5 C29 111.4(5) . . ?
C20 N5 Ni2 108.6(3) . . ?
C8 N5 Ni2 106.2(4) . . ?
C29 N5 Ni2 113.1(4) . . ?
C22 N6 C21 107.1(8) . . ?
C22 N6 Ni2 130.8(9) . . ?
C21 N6 Ni2 110.5(4) . . ?
C22 N6 H6 101.2 . . ?
C21 N6 H6 101.3 . . ?
Ni2 N6 H6 101.3 . . ?
C24 N7 C25 112.2(7) . . ?
C24 N7 Ni2 113.4(7) . . ?
C25 N7 Ni2 111.1(5) . . ?
C24 N7 H7 106.5 . . ?
C25 N7 H7 106.5 . . ?
Ni2 N7 H7 106.5 . . ?
C27 N8 C26 106.7(6) . . ?
C27 N8 Ni2 115.3(7) . . ?
C26 N8 Ni2 110.4(5) . . ?
C27 N8 H8 108.1 . . ?
C26 N8 H8 108.1 . . ?
Ni2 N8 H8 108.1 . . ?
C21 C20 N5 106.9(5) . . ?
C21 C20 H20A 110.3 . . ?
N5 C20 H20A 110.3 . . ?
C21 C20 H20B 110.4 . . ?
N5 C20 H20B 110.3 . . ?
H20A C20 H20B 108.6 . . ?
C20 C21 N6 108.1(6) . . ?
C20 C21 H21A 110.1 . . ?
N6 C21 H21A 110.1 . . ?
C20 C21 H21B 110.1 . . ?
N6 C21 H21B 110.1 . . ?
H21A C21 H21B 108.4 . . ?
C23 C22 N6 95.0(9) . . ?
C23 C22 H22A 112.8 . . ?
N6 C22 H22A 112.8 . . ?
C23 C22 H22B 112.7 . . ?
N6 C22 H22B 112.7 . . ?
H22A C22 H22B 110.2 . . ?
C22 C23 C24 129.7(11) . . ?
C22 C23 H23A 104.9 . . ?
C24 C23 H23A 104.9 . . ?
C22 C23 H23B 104.8 . . ?
C24 C23 H23B 104.9 . . ?
H23A C23 H23B 105.8 . . ?
N7 C24 C23 109.7(8) . . ?
N7 C24 H24A 109.7 . . ?
C23 C24 H24A 109.7 . . ?
N7 C24 H24B 109.7 . . ?
C23 C24 H24B 109.7 . . ?
H24A C24 H24B 108.2 . . ?
C26 C25 N7 104.9(6) . . ?
C26 C25 H25A 110.8 . . ?
N7 C25 H25A 110.8 . . ?
C26 C25 H25B 110.8 . . ?
N7 C25 H25B 110.8 . . ?
H25A C25 H25B 108.8 . . ?
C25 C26 N8 107.9(7) . . ?
C25 C26 H26A 110.1 . . ?
N8 C26 H26A 110.1 . . ?
C25 C26 H26B 110.1 . . ?
N8 C26 H26B 110.1 . . ?
H26A C26 H26B 108.4 . . ?
C28 C27 N8 108.9(6) . . ?
C28 C27 H27A 109.9 . . ?
N8 C27 H27A 109.9 . . ?
C28 C27 H27B 109.9 . . ?
N8 C27 H27B 109.9 . . ?
H27A C27 H27B 108.3 . . ?
C27 C28 C29 119.7(7) . . ?
C27 C28 H28A 107.4 . . ?
C29 C28 H28A 107.4 . . ?
C27 C28 H28B 107.4 . . ?
C29 C28 H28B 107.4 . . ?
H28A C28 H28B 106.9 . . ?
C28 C29 N5 113.4(5) . . ?
C28 C29 H29A 108.9 . . ?
N5 C29 H29A 108.9 . . ?
C28 C29 H29B 108.9 . . ?
N5 C29 H29B 108.9 . . ?
H29A C29 H29B 107.7 . . ?
C30 N9 C9 112.8(5) . . ?
C30 N9 C39 107.1(4) . . ?
C9 N9 C39 111.2(5) . . ?
C30 N9 Ni3 108.4(3) . . ?
C9 N9 Ni3 105.8(4) . . ?
C39 N9 Ni3 111.5(4) . . ?
C32 N10 C31 106.7(8) . . ?
C32 N10 Ni3 130.1(8) . . ?
C31 N10 Ni3 110.1(4) . . ?
C32 N10 H10 102.0 . . ?
C31 N10 H10 102.0 . . ?
Ni3 N10 H10 102.0 . . ?
C34 N11 C35 112.1(6) . . ?
C34 N11 Ni3 114.7(6) . . ?
C35 N11 Ni3 111.4(5) . . ?
C34 N11 H11 105.9 . . ?
C35 N11 H11 105.9 . . ?
Ni3 N11 H11 105.9 . . ?
C37 N12 C36 106.7(6) . . ?
C37 N12 Ni3 115.8(7) . . ?
C36 N12 Ni3 110.5(5) . . ?
C37 N12 H12 107.8 . . ?
C36 N12 H12 107.8 . . ?
Ni3 N12 H12 107.8 . . ?
C31 C30 N9 107.1(5) . . ?
C31 C30 Ni3B 71.0(4) . . ?
N9 C30 Ni3B 46.3(3) . . ?
C31 C30 H30A 110.3 . . ?
N9 C30 H30A 110.3 . . ?
Ni3B C30 H30A 97.0 . . ?
C31 C30 H30B 110.3 . . ?
N9 C30 H30B 110.3 . . ?
Ni3B C30 H30B 151.3 . . ?
H30A C30 H30B 108.5 . . ?
C30 C31 N10 108.3(6) . . ?
C30 C31 Ni3B 71.3(4) . . ?
N10 C31 Ni3B 41.2(4) . . ?
C30 C31 H31A 110.0 . . ?
N10 C31 H31A 110.0 . . ?
Ni3B C31 H31A 107.0 . . ?
C30 C31 H31B 110.0 . . ?
N10 C31 H31B 110.0 . . ?
Ni3B C31 H31B 141.2 . . ?
H31A C31 H31B 108.4 . . ?
C33 C32 N10 95.1(9) . . ?
C33 C32 H32A 112.7 . . ?
N10 C32 H32A 112.8 . . ?
C33 C32 H32B 112.7 . . ?
N10 C32 H32B 112.7 . . ?
H32A C32 H32B 110.2 . . ?
C32 C33 C34 129.9(10) . . ?
C32 C33 H33A 104.8 . . ?
C34 C33 H33A 104.8 . . ?
C32 C33 H33B 104.8 . . ?
C34 C33 H33B 104.8 . . ?
H33A C33 H33B 105.8 . . ?
N11 C34 C33 109.7(8) . . ?
N11 C34 H34A 109.7 . . ?
C33 C34 H34A 109.7 . . ?
N11 C34 H34B 109.7 . . ?
C33 C34 H34B 109.7 . . ?
H34A C34 H34B 108.2 . . ?
C36 C35 N11 104.8(6) . . ?
C36 C35 H35A 110.8 . . ?
N11 C35 H35A 110.8 . . ?
C36 C35 H35B 110.8 . . ?
N11 C35 H35B 110.8 . . ?
H35A C35 H35B 108.9 . . ?
C35 C36 N12 107.9(7) . . ?
C35 C36 H36A 110.1 . . ?
N12 C36 H36A 110.1 . . ?
C35 C36 H36B 110.1 . . ?
N12 C36 H36B 110.1 . . ?
H36A C36 H36B 108.4 . . ?
C38 C37 N12 109.0(6) . . ?
C38 C37 H37A 109.9 . . ?
N12 C37 H37A 109.9 . . ?
C38 C37 H37B 109.9 . . ?
N12 C37 H37B 109.9 . . ?
H37A C37 H37B 108.3 . . ?
C37 C38 C39 119.7(7) . . ?
C37 C38 H38A 107.4 . . ?
C39 C38 H38A 107.4 . . ?
C37 C38 H38B 107.4 . . ?
C39 C38 H38B 107.4 . . ?
H38A C38 H38B 106.9 . . ?
C38 C39 N9 113.3(5) . . ?
C38 C39 H39A 108.9 . . ?
N9 C39 H39A 108.9 . . ?
C38 C39 H39B 108.9 . . ?
N9 C39 H39B 108.9 . . ?
H39A C39 H39B 107.7 . . ?
O4 Cl1 O1 112.1(3) . . ?
O4 Cl1 O3 110.3(3) . . ?
O1 Cl1 O3 113.3(3) . . ?
O4 Cl1 O2 109.5(3) . . ?
O1 Cl1 O2 106.9(3) . . ?
O3 Cl1 O2 104.3(3) . . ?
O8 Cl2 O5 112.3(3) . . ?
O8 Cl2 O7 110.8(3) . . ?
O5 Cl2 O7 113.5(3) . . ?
O8 Cl2 O6 109.3(3) . . ?
O5 Cl2 O6 106.5(3) . . ?
O7 Cl2 O6 104.0(4) . . ?
O9 Cl3 O12 112.2(3) . . ?
O9 Cl3 O11 113.5(3) . . ?
O12 Cl3 O11 110.5(3) . . ?
O9 Cl3 O10 106.8(3) . . ?
O12 Cl3 O10 109.3(3) . . ?
O11 Cl3 O10 104.1(4) . . ?
O16 Cl4 O13 112.4(3) . . ?
O16 Cl4 O15 110.5(3) . . ?
O13 Cl4 O15 113.5(3) . . ?
O16 Cl4 O14 109.3(3) . . ?
O13 Cl4 O14 106.7(3) . . ?
O15 Cl4 O14 104.0(4) . . ?
O20 Cl5 O17 112.5(3) . . ?
O20 Cl5 O19 110.5(3) . . ?
O17 Cl5 O19 113.6(3) . . ?
O20 Cl5 O18 109.2(3) . . ?
O17 Cl5 O18 106.7(3) . . ?
O19 Cl5 O18 103.8(4) . . ?
O21 Cl6 O24 112.3(3) . . ?
O21 Cl6 O23 113.6(3) . . ?
O24 Cl6 O23 110.5(3) . . ?
O21 Cl6 O22 106.7(3) . . ?
O24 Cl6 O22 109.2(3) . . ?
O23 Cl6 O22 104.1(4) . . ?

loop_
_geom_bond_atom_site_label_1
_geom_bond_atom_site_label_2
_geom_bond_distance
_geom_bond_site_symmetry_2
_geom_bond_publ_flag
Ni1 Ni1B 0.525(12) . ?
Ni1 N4 1.904(6) . ?
Ni1 N3 1.936(6) . ?
Ni1 N1 1.958(4) . ?
Ni1 N2 1.987(7) . ?
Ni1B N1 1.947(14) . ?
Ni2 N7 1.920(7) . ?
Ni2 N6 1.939(8) . ?
Ni2 N8 1.952(7) . ?
Ni2 N5 1.974(5) . ?
Ni3 Ni3B 0.590(9) . ?
Ni3 N12 1.918(7) . ?
Ni3 N9 1.945(5) . ?
Ni3 N11 1.949(7) . ?
Ni3 N10 1.975(8) . ?
Ni3B C31 2.277(12) . ?
Ni3B C30 2.282(12) . ?
C1 C2 1.371(10) . ?
C1 C6 1.400(10) . ?
C1 C7 1.519(10) . ?
C2 C3 1.440(10) . ?
C2 H2A 0.9500 . ?
C3 C4 1.364(10) . ?
C3 C8 1.511(10) . ?
C4 C5 1.391(10) . ?
C4 H4A 0.9500 . ?
C5 C6 1.404(10) . ?
C5 C9 1.501(10) . ?
C6 H6A 0.9500 . ?
C7 N1 1.523(9) . ?
C7 H7A 0.9900 . ?
C7 H7B 0.9900 . ?
C8 N5 1.504(9) . ?
C8 H8A 0.9900 . ?
C8 H8B 0.9900 . ?
C9 N9 1.513(8) . ?
C9 H9A 0.9900 . ?
C9 H9B 0.9900 . ?
N1 C10 1.496(6) . ?
N1 C19 1.528(7) . ?
N2 C12 1.497(2) . ?
N2 C11 1.502(2) . ?
N2 H2 0.9300 . ?
N3 C14 1.498(2) . ?
N3 C15 1.501(2) . ?
N3 H3 0.9300 . ?
N4 C17 1.499(2) . ?
N4 C16 1.501(2) . ?
N4 H4 0.9300 . ?
C10 C11 1.474(9) . ?
C10 H10A 0.9900 . ?
C10 H10B 0.9900 . ?
C11 H11A 0.9900 . ?
C11 H11B 0.9900 . ?
C12 C13 1.466(17) . ?
C12 H12A 0.9900 . ?
C12 H12B 0.9900 . ?
C13 C14 1.499(2) . ?
C13 H13A 0.9900 . ?
C13 H13B 0.9900 . ?
C14 H14A 0.9900 . ?
C14 H14B 0.9900 . ?
C15 C16 1.396(12) . ?
C15 H15A 0.9900 . ?
C15 H15B 0.9900 . ?
C16 H16A 0.9900 . ?
C16 H16B 0.9900 . ?
C17 C18 1.417(10) . ?
C17 H17A 0.9900 . ?
C17 H17B 0.9900 . ?
C18 C19 1.496(9) . ?
C18 H18A 0.9900 . ?
C18 H18B 0.9900 . ?
C19 H19A 0.9900 . ?
C19 H19B 0.9900 . ?
N5 C20 1.497(6) . ?
N5 C29 1.529(7) . ?
N6 C22 1.496(3) . ?
N6 C21 1.503(3) . ?
N6 H6 0.9300 . ?
N7 C24 1.497(3) . ?
N7 C25 1.502(3) . ?
N7 H7 0.9300 . ?
N8 C27 1.499(3) . ?
N8 C26 1.501(3) . ?
N8 H8 0.9300 . ?
C20 C21 1.474(9) . ?
C20 H20A 0.9900 . ?
C20 H20B 0.9900 . ?
C21 H21A 0.9900 . ?
C21 H21B 0.9900 . ?
C22 C23 1.466(17) . ?
C22 H22A 0.9900 . ?
C22 H22B 0.9900 . ?
C23 C24 1.499(3) . ?
C23 H23A 0.9900 . ?
C23 H23B 0.9900 . ?
C24 H24A 0.9900 . ?
C24 H24B 0.9900 . ?
C25 C26 1.397(12) . ?
C25 H25A 0.9900 . ?
C25 H25B 0.9900 . ?
C26 H26A 0.9900 . ?
C26 H26B 0.9900 . ?
C27 C28 1.418(10) . ?
C27 H27A 0.9900 . ?
C27 H27B 0.9900 . ?
C28 C29 1.494(9) . ?
C28 H28A 0.9900 . ?
C28 H28B 0.9900 . ?
C29 H29A 0.9900 . ?
C29 H29B 0.9900 . ?
N9 C30 1.495(6) . ?
N9 C39 1.529(7) . ?
N10 C32 1.498(3) . ?
N10 C31 1.505(3) . ?
N10 H10 0.9300 . ?
N11 C34 1.497(3) . ?
N11 C35 1.502(3) . ?
N11 H11 0.9300 . ?
N12 C37 1.499(3) . ?
N12 C36 1.501(3) . ?
N12 H12 0.9300 . ?
C30 C31 1.472(9) . ?
C30 H30A 0.9900 . ?
C30 H30B 0.9900 . ?
C31 H31A 0.9900 . ?
C31 H31B 0.9900 . ?
C32 C33 1.464(17) . ?
C32 H32A 0.9900 . ?
C32 H32B 0.9900 . ?
C33 C34 1.498(3) . ?
C33 H33A 0.9900 . ?
C33 H33B 0.9900 . ?
C34 H34A 0.9900 . ?
C34 H34B 0.9900 . ?
C35 C36 1.397(12) . ?
C35 H35A 0.9900 . ?
C35 H35B 0.9900 . ?
C36 H36A 0.9900 . ?
C36 H36B 0.9900 . ?
C37 C38 1.418(10) . ?
C37 H37A 0.9900 . ?
C37 H37B 0.9900 . ?
C38 C39 1.495(9) . ?
C38 H38A 0.9900 . ?
C38 H38B 0.9900 . ?
C39 H39A 0.9900 . ?
C39 H39B 0.9900 . ?
Cl1 O4 1.382(5) . ?
Cl1 O1 1.382(4) . ?
Cl1 O3 1.401(5) . ?
Cl1 O2 1.461(5) . ?
Cl2 O8 1.379(5) . ?
Cl2 O5 1.382(4) . ?
Cl2 O7 1.398(5) . ?
Cl2 O6 1.467(5) . ?
Cl3 O9 1.380(4) . ?
Cl3 O12 1.382(5) . ?
Cl3 O11 1.399(5) . ?
Cl3 O10 1.464(5) . ?
Cl4 O16 1.380(5) . ?
Cl4 O13 1.380(4) . ?
Cl4 O15 1.401(5) . ?
Cl4 O14 1.465(5) . ?
Cl5 O20 1.380(5) . ?
Cl5 O17 1.379(4) . ?
Cl5 O19 1.401(5) . ?
Cl5 O18 1.466(5) . ?
Cl6 O21 1.380(4) . ?
Cl6 O24 1.382(5) . ?
Cl6 O23 1.399(5) . ?
Cl6 O22 1.465(5) . ?

loop_
_geom_torsion_atom_site_label_1
_geom_torsion_atom_site_label_2
_geom_torsion_atom_site_label_3
_geom_torsion_atom_site_label_4
_geom_torsion
_geom_torsion_site_symmetry_1
_geom_torsion_site_symmetry_2
_geom_torsion_site_symmetry_3
_geom_torsion_site_symmetry_4
_geom_torsion_publ_flag
N4 Ni1 Ni1B N1 99.3(4) . . . . ?
N3 Ni1 Ni1B N1 -178.3(2) . . . . ?
N2 Ni1 Ni1B N1 -83.1(4) . . . . ?
N12 Ni3 Ni3B C31 126(10) . . . . ?
N9 Ni3 Ni3B C31 125(11) . . . . ?
N11 Ni3 Ni3B C31 -51(11) . . . . ?
N10 Ni3 Ni3B C31 -48(10) . . . . ?
N12 Ni3 Ni3B C30 -23(4) . . . . ?
N9 Ni3 Ni3B C30 -23.5(15) . . . . ?
N11 Ni3 Ni3B C30 159.8(15) . . . . ?
N10 Ni3 Ni3B C30 163(4) . . . . ?
C6 C1 C2 C3 2.4(9) . . . . ?
C7 C1 C2 C3 -179.9(6) . . . . ?
C1 C2 C3 C4 -2.7(9) . . . . ?
C1 C2 C3 C8 -178.5(6) . . . . ?
C2 C3 C4 C5 3.3(9) . . . . ?
C8 C3 C4 C5 179.0(6) . . . . ?
C3 C4 C5 C6 -3.4(9) . . . . ?
C3 C4 C5 C9 -179.2(6) . . . . ?
C2 C1 C6 C5 -2.5(9) . . . . ?
C7 C1 C6 C5 179.7(6) . . . . ?
C4 C5 C6 C1 2.9(9) . . . . ?
C9 C5 C6 C1 178.8(6) . . . . ?
C2 C1 C7 N1 93.8(7) . . . . ?
C6 C1 C7 N1 -88.5(7) . . . . ?
C4 C3 C8 N5 95.8(8) . . . . ?
C2 C3 C8 N5 -88.5(8) . . . . ?
C4 C5 C9 N9 -86.1(8) . . . . ?
C6 C5 C9 N9 98.2(7) . . . . ?
C1 C7 N1 C10 56.9(7) . . . . ?
C1 C7 N1 C19 -61.6(6) . . . . ?
C1 C7 N1 Ni1B -179.6(6) . . . . ?
C1 C7 N1 Ni1 175.6(5) . . . . ?
Ni1 Ni1B N1 C10 110.0(16) . . . . ?
Ni1 Ni1B N1 C7 -17.5(19) . . . . ?
Ni1 Ni1B N1 C19 -138.9(15) . . . . ?
Ni1B Ni1 N1 C10 -74.2(17) . . . . ?
N4 Ni1 N1 C10 -153.9(4) . . . . ?
N3 Ni1 N1 C10 -36(6) . . . . ?
N2 Ni1 N1 C10 24.6(4) . . . . ?
Ni1B Ni1 N1 C7 164.5(17) . . . . ?
N4 Ni1 N1 C7 84.9(4) . . . . ?
N3 Ni1 N1 C7 -157(6) . . . . ?
N2 Ni1 N1 C7 -96.6(4) . . . . ?
Ni1B Ni1 N1 C19 44.5(17) . . . . ?
N4 Ni1 N1 C19 -35.2(4) . . . . ?
N3 Ni1 N1 C19 83(6) . . . . ?
N2 Ni1 N1 C19 143.3(4) . . . . ?
N4 Ni1 N1 Ni1B -79.7(16) . . . . ?
N3 Ni1 N1 Ni1B 39(6) . . . . ?
N2 Ni1 N1 Ni1B 98.8(16) . . . . ?
Ni1B Ni1 N2 C12 -152.7(18) . . . . ?
N4 Ni1 N2 C12 -88(7) . . . . ?
N3 Ni1 N2 C12 -55.2(9) . . . . ?
N1 Ni1 N2 C12 127.1(9) . . . . ?
Ni1B Ni1 N2 C11 82.1(16) . . . . ?
N4 Ni1 N2 C11 147(6) . . . . ?
N3 Ni1 N2 C11 179.5(5) . . . . ?
N1 Ni1 N2 C11 1.8(5) . . . . ?
Ni1B Ni1 N3 C14 140.1(17) . . . . ?
N4 Ni1 N3 C14 -139.7(7) . . . . ?
N1 Ni1 N3 C14 102(6) . . . . ?
N2 Ni1 N3 C14 41.7(7) . . . . ?
Ni1B Ni1 N3 C15 -91.5(17) . . . . ?
N4 Ni1 N3 C15 -11.4(6) . . . . ?
N1 Ni1 N3 C15 -130(6) . . . . ?
N2 Ni1 N3 C15 170.1(6) . . . . ?
Ni1B Ni1 N4 C17 -43.3(17) . . . . ?
N3 Ni1 N4 C17 -141.2(6) . . . . ?
N1 Ni1 N4 C17 36.4(6) . . . . ?
N2 Ni1 N4 C17 -108(7) . . . . ?
Ni1B Ni1 N4 C16 81.8(17) . . . . ?
N3 Ni1 N4 C16 -16.1(6) . . . . ?
N1 Ni1 N4 C16 161.5(5) . . . . ?
N2 Ni1 N4 C16 17(7) . . . . ?
C7 N1 C10 C11 71.4(6) . . . . ?
C19 N1 C10 C11 -169.2(5) . . . . ?
Ni1B N1 C10 C11 -62.0(6) . . . . ?
Ni1 N1 C10 C11 -46.7(6) . . . . ?
N1 C10 C11 N2 48.3(7) . . . . ?
C12 N2 C11 C10 -160.6(10) . . . . ?
Ni1 N2 C11 C10 -28.4(7) . . . . ?
C11 N2 C12 C13 -171.3(7) . . . . ?
Ni1 N2 C12 C13 61.9(12) . . . . ?
N2 C12 C13 C14 -72.7(14) . . . . ?
C15 N3 C14 C13 -175.2(10) . . . . ?
Ni1 N3 C14 C13 -47.2(12) . . . . ?
C12 C13 C14 N3 70.4(16) . . . . ?
C14 N3 C15 C16 167.3(9) . . . . ?
Ni1 N3 C15 C16 37.8(8) . . . . ?
N3 C15 C16 N4 -50.4(9) . . . . ?
C17 N4 C16 C15 176.3(7) . . . . ?
Ni1 N4 C16 C15 43.0(8) . . . . ?
C16 N4 C17 C18 -176.5(8) . . . . ?
Ni1 N4 C17 C18 -49.9(9) . . . . ?
N4 C17 C18 C19 64.4(9) . . . . ?
C17 C18 C19 N1 -69.3(8) . . . . ?
C10 N1 C19 C18 170.7(6) . . . . ?
C7 N1 C19 C18 -67.8(7) . . . . ?
Ni1B N1 C19 C18 62.3(7) . . . . ?
Ni1 N1 C19 C18 51.3(7) . . . . ?
C3 C8 N5 C20 64.3(7) . . . . ?
C3 C8 N5 C29 -54.5(8) . . . . ?
C3 C8 N5 Ni2 -178.0(5) . . . . ?
N7 Ni2 N5 C20 -106(6) . . . . ?
N6 Ni2 N5 C20 18.4(5) . . . . ?
N8 Ni2 N5 C20 -160.7(4) . . . . ?
N7 Ni2 N5 C8 135(6) . . . . ?
N6 Ni2 N5 C8 -100.6(5) . . . . ?
N8 Ni2 N5 C8 80.3(5) . . . . ?
N7 Ni2 N5 C29 13(6) . . . . ?
N6 Ni2 N5 C29 137.0(5) . . . . ?
N8 Ni2 N5 C29 -42.1(5) . . . . ?
N7 Ni2 N6 C22 -36.6(14) . . . . ?
N8 Ni2 N6 C22 -79(19) . . . . ?
N5 Ni2 N6 C22 146.0(14) . . . . ?
N7 Ni2 N6 C21 -174.1(7) . . . . ?
N8 Ni2 N6 C21 143(18) . . . . ?
N5 Ni2 N6 C21 8.4(6) . . . . ?
N6 Ni2 N7 C24 33.9(8) . . . . ?
N8 Ni2 N7 C24 -147.0(8) . . . . ?
N5 Ni2 N7 C24 158(6) . . . . ?
N6 Ni2 N7 C25 161.4(6) . . . . ?
N8 Ni2 N7 C25 -19.5(6) . . . . ?
N5 Ni2 N7 C25 -75(6) . . . . ?
N7 Ni2 N8 C27 -129.3(7) . . . . ?
N6 Ni2 N8 C27 -87(18) . . . . ?
N5 Ni2 N8 C27 48.2(7) . . . . ?
N7 Ni2 N8 C26 -8.3(6) . . . . ?
N6 Ni2 N8 C26 34(19) . . . . ?
N5 Ni2 N8 C26 169.2(5) . . . . ?
C8 N5 C20 C21 74.6(6) . . . . ?
C29 N5 C20 C21 -164.0(5) . . . . ?
Ni2 N5 C20 C21 -41.6(5) . . . . ?
N5 C20 C21 N6 48.8(7) . . . . ?
C22 N6 C21 C20 178.2(12) . . . . ?
Ni2 N6 C21 C20 -34.1(8) . . . . ?
C21 N6 C22 C23 -177.4(10) . . . . ?
Ni2 N6 C22 C23 44.0(19) . . . . ?
N6 C22 C23 C24 -65.7(17) . . . . ?
C25 N7 C24 C23 -177.0(10) . . . . ?
Ni2 N7 C24 C23 -50.1(14) . . . . ?
C22 C23 C24 N7 78.0(15) . . . . ?
C24 N7 C25 C26 172.9(10) . . . . ?
Ni2 N7 C25 C26 44.7(9) . . . . ?
N7 C25 C26 N8 -50.5(9) . . . . ?
C27 N8 C26 C25 162.5(9) . . . . ?
Ni2 N8 C26 C25 36.4(8) . . . . ?
C26 N8 C27 C28 175.5(8) . . . . ?
Ni2 N8 C27 C28 -61.4(11) . . . . ?
N8 C27 C28 C29 68.2(10) . . . . ?
C27 C28 C29 N5 -65.1(8) . . . . ?
C20 N5 C29 C28 170.9(6) . . . . ?
C8 N5 C29 C28 -68.1(8) . . . . ?
Ni2 N5 C29 C28 51.4(7) . . . . ?
C5 C9 N9 C30 64.6(7) . . . . ?
C5 C9 N9 C39 -55.8(8) . . . . ?
C5 C9 N9 Ni3 -177.1(5) . . . . ?
Ni3B Ni3 N9 C30 19.6(13) . . . . ?
N12 Ni3 N9 C30 -159.9(4) . . . . ?
N11 Ni3 N9 C30 102(7) . . . . ?
N10 Ni3 N9 C30 23.4(4) . . . . ?
Ni3B Ni3 N9 C9 -101.7(13) . . . . ?
N12 Ni3 N9 C9 78.8(5) . . . . ?
N11 Ni3 N9 C9 -19(7) . . . . ?
N10 Ni3 N9 C9 -97.9(5) . . . . ?
Ni3B Ni3 N9 C39 137.3(13) . . . . ?
N12 Ni3 N9 C39 -42.2(5) . . . . ?
N11 Ni3 N9 C39 -140(7) . . . . ?
N10 Ni3 N9 C39 141.1(4) . . . . ?
Ni3B Ni3 N10 C32 143(2) . . . . ?
N12 Ni3 N10 C32 8(5) . . . . ?
N9 Ni3 N10 C32 137.9(11) . . . . ?
N11 Ni3 N10 C32 -39.5(11) . . . . ?
Ni3B Ni3 N10 C31 8.3(19) . . . . ?
N12 Ni3 N10 C31 -128(4) . . . . ?
N9 Ni3 N10 C31 2.8(5) . . . . ?
N11 Ni3 N10 C31 -174.6(6) . . . . ?
Ni3B Ni3 N11 C34 36.8(15) . . . . ?
N12 Ni3 N11 C34 -142.1(6) . . . . ?
N9 Ni3 N11 C34 -44(7) . . . . ?
N10 Ni3 N11 C34 34.8(6) . . . . ?
Ni3B Ni3 N11 C35 165.5(14) . . . . ?
N12 Ni3 N11 C35 -13.3(6) . . . . ?
N9 Ni3 N11 C35 85(7) . . . . ?
N10 Ni3 N11 C35 163.5(6) . . . . ?
Ni3B Ni3 N12 C37 46(2) . . . . ?
N9 Ni3 N12 C37 46.7(7) . . . . ?
N11 Ni3 N12 C37 -135.9(7) . . . . ?
N10 Ni3 N12 C37 177(91) . . . . ?
Ni3B Ni3 N12 C36 167(2) . . . . ?
N9 Ni3 N12 C36 168.2(5) . . . . ?
N11 Ni3 N12 C36 -14.4(6) . . . . ?
N10 Ni3 N12 C36 -62(5) . . . . ?
C9 N9 C30 C31 71.4(6) . . . . ?
C39 N9 C30 C31 -166.0(6) . . . . ?
Ni3 N9 C30 C31 -45.5(6) . . . . ?
C9 N9 C30 Ni3B 111.4(6) . . . . ?
C39 N9 C30 Ni3B -125.9(6) . . . . ?
Ni3 N9 C30 Ni3B -5.5(4) . . . . ?
Ni3 Ni3B C30 C31 174(2) . . . . ?
Ni3 Ni3B C30 N9 35(2) . . . . ?
C31 Ni3B C30 N9 -139.5(6) . . . . ?
N9 C30 C31 N10 48.0(7) . . . . ?
Ni3B C30 C31 N10 18.5(5) . . . . ?
N9 C30 C31 Ni3B 29.4(4) . . . . ?
C32 N10 C31 C30 -174.7(10) . . . . ?
Ni3 N10 C31 C30 -28.9(7) . . . . ?
C32 N10 C31 Ni3B -147.5(11) . . . . ?
Ni3 N10 C31 Ni3B -1.8(4) . . . . ?
Ni3 Ni3B C31 C30 -154(11) . . . . ?
Ni3 Ni3B C31 N10 54(11) . . . . ?
C30 Ni3B C31 N10 -152.8(8) . . . . ?
C31 N10 C32 C33 -176.5(9) . . . . ?
Ni3 N10 C32 C33 47.3(15) . . . . ?
N10 C32 C33 C34 -66.9(15) . . . . ?
C35 N11 C34 C33 -178.2(8) . . . . ?
Ni3 N11 C34 C33 -49.8(10) . . . . ?
C32 C33 C34 N11 76.9(13) . . . . ?
C34 N11 C35 C36 169.6(7) . . . . ?
Ni3 N11 C35 C36 39.5(8) . . . . ?
N11 C35 C36 N12 -50.6(9) . . . . ?
C37 N12 C36 C35 168.5(10) . . . . ?
Ni3 N12 C36 C35 41.8(9) . . . . ?
C36 N12 C37 C38 178.1(9) . . . . ?
Ni3 N12 C37 C38 -58.5(12) . . . . ?
N12 C37 C38 C39 66.9(11) . . . . ?
C37 C38 C39 N9 -66.7(9) . . . . ?
C30 N9 C39 C38 171.0(7) . . . . ?
C9 N9 C39 C38 -65.3(9) . . . . ?
Ni3 N9 C39 C38 52.6(8) . . . . ?
